data_4303772
loop_
_publ_author_name
'Sandip Mukherjee'
'Bappaditya Gole'
'Rajesh Chakrabarty'
'Partha Sarathi Mukherjee'

_publ_section_title
;
CuII-Azide Polymers of Cu3 and Cu6 Building Units: Synthesis, Structures, and
Magnetic Exchange Mechanism
;
_journal_name_full 'Inorganic Chemistry'
_journal_page_first 11325
_journal_page_last 11334
_journal_paper_doi 10.1021/ic901844j
_journal_volume 48
_journal_year 2009
_chemical_formula_moiety 'C6 H16 Cu3 N20'
_chemical_formula_sum 'C6 H16 Cu3 N20'
_chemical_formula_weight 559.01
_chemical_name_systematic
;
 ?
;
_space_group_IT_number 14
_symmetry_cell_setting monoclinic
_symmetry_space_group_name_Hall '-P 2ybc'
_symmetry_space_group_name_H-M 'P 1 21/c 1'
_atom_sites_solution_hydrogens geom
_atom_sites_solution_primary direct
_atom_sites_solution_secondary difmap
_audit_creation_method SHELXL-97
_cell_angle_alpha 90.00
_cell_angle_beta 101.515(5)
_cell_angle_gamma 90.00
_cell_formula_units_Z 4
_cell_length_a 8.9284(6)
_cell_length_b 16.8024(12)
_cell_length_c 13.0087(9)
_cell_measurement_reflns_used 2454
_cell_measurement_temperature 296(2)
_cell_measurement_theta_max 21.31
_cell_measurement_theta_min 2.33
_cell_volume 1912.3(2)
_computing_cell_refinement 'Bruker SMART'
_computing_data_collection 'Bruker SMART'
_computing_data_reduction 'Bruker SAINT'
_computing_molecular_graphics 'ORTEP-3 for Windows (Farrugia, 1999)'
_computing_publication_material WinGX
_computing_structure_refinement 'SHELXL97 (Sheldrick, 2008)'
_computing_structure_solution 'SHELXS97 (Sheldrick, 2008)'
_diffrn_ambient_temperature 296(2)
_diffrn_measured_fraction_theta_full 0.990
_diffrn_measured_fraction_theta_max 0.990
_diffrn_measurement_device_type 'CCD area detector'
_diffrn_measurement_method 'phi and omega scans'
_diffrn_radiation_monochromator graphite
_diffrn_radiation_source 'fine-focus sealed tube'
_diffrn_radiation_type MoK\a
_diffrn_radiation_wavelength 0.71073
_diffrn_reflns_av_R_equivalents 0.1241
_diffrn_reflns_av_sigmaI/netI 0.1360
_diffrn_reflns_limit_h_max 12
_diffrn_reflns_limit_h_min -12
_diffrn_reflns_limit_k_max 24
_diffrn_reflns_limit_k_min -22
_diffrn_reflns_limit_l_max 18
_diffrn_reflns_limit_l_min -18
_diffrn_reflns_number 27871
_diffrn_reflns_theta_full 30.59
_diffrn_reflns_theta_max 30.59
_diffrn_reflns_theta_min 2.01
_exptl_absorpt_coefficient_mu 3.349
_exptl_absorpt_correction_T_max 0.7461
_exptl_absorpt_correction_T_min 0.5154
_exptl_absorpt_correction_type empirical
_exptl_absorpt_process_details SADABS
_exptl_crystal_colour black
_exptl_crystal_density_diffrn 1.942
_exptl_crystal_density_method 'not measured'
_exptl_crystal_description rectangular
_exptl_crystal_F_000 1116
_exptl_crystal_size_max 0.30
_exptl_crystal_size_mid 0.26
_exptl_crystal_size_min 0.22
_refine_diff_density_max 1.070
_refine_diff_density_min -0.948
_refine_diff_density_rms 0.164
_refine_ls_extinction_method none
_refine_ls_goodness_of_fit_ref 0.960
_refine_ls_hydrogen_treatment constr
_refine_ls_matrix_type full
_refine_ls_number_parameters 262
_refine_ls_number_reflns 5834
_refine_ls_number_restraints 0
_refine_ls_restrained_S_all 0.960
_refine_ls_R_factor_all 0.1805
_refine_ls_R_factor_gt 0.0588
_refine_ls_shift/su_max 0.000
_refine_ls_shift/su_mean 0.000
_refine_ls_structure_factor_coef Fsqd
_refine_ls_weighting_details 'calc w=1/[\s^2^(Fo^2^)+(0.0886P)^2^+0.0000P] where P=(Fo^2^+2Fc^2^)/3'
_refine_ls_weighting_scheme calc
_refine_ls_wR_factor_gt 0.1324
_refine_ls_wR_factor_ref 0.1890
_reflns_number_gt 2514
_reflns_number_total 5834
_reflns_threshold_expression >2\s(I)
_cod_data_source_file ic901844j_si_001_2.cif
_cod_data_source_block Complex2
_cod_database_code 4303772

loop_
_symmetry_equiv_pos_as_xyz
'x, y, z'
'-x, y+1/2, -z+1/2'
'-x, -y, -z'
'x, -y-1/2, z-1/2'

loop_
_atom_site_label
_atom_site_type_symbol
_atom_site_fract_x
_atom_site_fract_y
_atom_site_fract_z
_atom_site_U_iso_or_equiv
_atom_site_adp_type
_atom_site_occupancy
_atom_site_symmetry_multiplicity
_atom_site_calc_flag
_atom_site_refinement_flags
_atom_site_disorder_assembly
_atom_site_disorder_group
Cu2 Cu -0.14207(9) 0.07841(4) 0.47729(6) 0.0326(2) Uani 1 1 d . . .
Cu1 Cu 0.00366(9) 0.23989(5) 0.39510(7) 0.0371(2) Uani 1 1 d . . .
Cu3 Cu 0.25256(9) 0.09296(4) 0.48753(6) 0.0341(2) Uani 1 1 d . . .
C1 C -0.1136(13) 0.3800(6) 0.4736(9) 0.082(3) Uani 1 1 d . . .
H1A H -0.1866 0.4022 0.5118 0.099 Uiso 1 1 calc R . .
H1B H -0.0963 0.4185 0.4217 0.099 Uiso 1 1 calc R . .
C2 C 0.0282(14) 0.3621(6) 0.5448(8) 0.090(3) Uani 1 1 d . . .
H2A H 0.0085 0.3277 0.6006 0.108 Uiso 1 1 calc R . .
H2B H 0.0742 0.4109 0.5762 0.108 Uiso 1 1 calc R . .
C3 C -0.3004(13) 0.3231(7) 0.3187(10) 0.102(4) Uani 1 1 d . . .
H3A H -0.2558 0.3548 0.2702 0.122 Uiso 1 1 calc R . .
H3B H -0.3317 0.2726 0.2849 0.122 Uiso 1 1 calc R . .
C4 C -0.4349(15) 0.3640(9) 0.3399(11) 0.149(6) Uani 1 1 d . . .
H4A H -0.5070 0.3719 0.2753 0.224 Uiso 1 1 calc R . .
H4B H -0.4053 0.4147 0.3717 0.224 Uiso 1 1 calc R . .
H4C H -0.4811 0.3324 0.3866 0.224 Uiso 1 1 calc R . .
C5 C 0.2338(14) 0.3712(7) 0.4384(9) 0.102(4) Uani 1 1 d . . .
H5A H 0.1695 0.4088 0.3932 0.123 Uiso 1 1 calc R . .
H5B H 0.2873 0.3396 0.3948 0.123 Uiso 1 1 calc R . .
C6 C 0.3503(14) 0.4170(7) 0.5171(11) 0.130(5) Uani 1 1 d . . .
H6A H 0.4102 0.4500 0.4805 0.196 Uiso 1 1 calc R . .
H6B H 0.4160 0.3803 0.5614 0.196 Uiso 1 1 calc R . .
H6C H 0.2983 0.4498 0.5593 0.196 Uiso 1 1 calc R . .
N1 N -0.1718(8) 0.3068(4) 0.4230(6) 0.068(2) Uani 1 1 d . . .
H1 H -0.2173 0.2794 0.4688 0.082 Uiso 1 1 calc R . .
N2 N 0.1393(8) 0.3202(4) 0.4848(5) 0.0582(18) Uani 1 1 d . . .
H2 H 0.2040 0.2913 0.5337 0.070 Uiso 1 1 calc R . .
N6 N -0.1407(7) 0.1469(3) 0.3532(5) 0.0406(14) Uani 1 1 d . . .
N7 N -0.2166(7) 0.1351(4) 0.2668(5) 0.0494(16) Uani 1 1 d . . .
N8 N -0.2865(10) 0.1223(6) 0.1855(6) 0.092(3) Uani 1 1 d . . .
N9 N 0.1830(6) 0.1724(3) 0.3736(4) 0.0367(13) Uani 1 1 d . . .
N10 N 0.2537(7) 0.1864(3) 0.3079(5) 0.0457(15) Uani 1 1 d . . .
N11 N 0.3191(10) 0.2010(5) 0.2436(7) 0.090(3) Uani 1 1 d . . .
N15 N -0.1094(6) -0.0081(3) 0.5831(4) 0.0383(13) Uani 1 1 d . . .
N16 N -0.0732(7) -0.0035(3) 0.6778(5) 0.0413(14) Uani 1 1 d . . .
N17 N -0.0337(11) -0.0005(4) 0.7666(6) 0.082(3) Uani 1 1 d . . .
N12 N -0.2956(6) -0.0032(3) 0.4070(4) 0.0363(13) Uani 1 1 d . . .
N13 N -0.4277(8) 0.0154(3) 0.3732(5) 0.0495(16) Uani 1 1 d . . .
N14 N -0.5548(9) 0.0315(5) 0.3399(7) 0.084(3) Uani 1 1 d . . .
N3 N 0.0268(6) 0.1477(3) 0.5582(4) 0.0342(12) Uani 1 1 d . . .
N4 N 0.0176(6) 0.1714(3) 0.6430(5) 0.0383(13) Uani 1 1 d . . .
N5 N 0.0095(8) 0.3049(4) 0.2236(5) 0.064(2) Uani 1 1 d . . .
N18 N 0.6713(9) 0.1668(5) 0.5361(6) 0.072(2) Uani 1 1 d . . .
N19 N 0.5450(8) 0.1617(3) 0.5462(5) 0.0432(14) Uani 1 1 d . . .
N20 N 0.4165(7) 0.1610(4) 0.5603(5) 0.0529(17) Uani 1 1 d . . .

loop_
_atom_site_aniso_label
_atom_site_aniso_U_11
_atom_site_aniso_U_22
_atom_site_aniso_U_33
_atom_site_aniso_U_23
_atom_site_aniso_U_13
_atom_site_aniso_U_12
Cu2 0.0304(4) 0.0343(4) 0.0317(4) 0.0015(3) 0.0031(3) -0.0067(3)
Cu1 0.0343(5) 0.0344(4) 0.0432(5) -0.0007(4) 0.0089(4) -0.0003(3)
Cu3 0.0288(4) 0.0323(4) 0.0402(5) 0.0021(3) 0.0042(3) -0.0042(3)
C1 0.096(9) 0.061(6) 0.102(9) -0.007(6) 0.048(7) 0.006(6)
C2 0.133(11) 0.068(7) 0.063(7) -0.027(5) 0.008(7) 0.016(7)
C3 0.080(8) 0.121(10) 0.108(9) 0.036(8) 0.026(7) 0.037(7)
C4 0.089(10) 0.190(16) 0.165(14) -0.009(12) 0.014(9) 0.059(11)
C5 0.101(9) 0.090(8) 0.112(9) -0.009(7) 0.013(7) -0.044(7)
C6 0.074(8) 0.109(10) 0.198(15) -0.040(10) 0.001(8) -0.044(7)
N1 0.062(5) 0.048(4) 0.104(6) 0.004(4) 0.042(4) 0.003(4)
N2 0.067(5) 0.045(4) 0.060(4) -0.011(3) 0.007(4) -0.006(3)
N6 0.039(3) 0.044(3) 0.036(3) 0.003(3) 0.002(3) -0.005(3)
N7 0.044(4) 0.063(4) 0.041(4) 0.004(3) 0.007(3) -0.005(3)
N8 0.080(6) 0.145(8) 0.040(4) -0.006(5) -0.014(4) -0.011(6)
N9 0.034(3) 0.035(3) 0.043(3) 0.012(3) 0.011(3) 0.003(2)
N10 0.042(4) 0.046(4) 0.052(4) 0.011(3) 0.018(3) 0.009(3)
N11 0.088(6) 0.101(6) 0.099(7) 0.043(5) 0.060(6) 0.033(5)
N15 0.043(3) 0.038(3) 0.031(3) 0.001(2) 0.003(3) -0.012(3)
N16 0.052(4) 0.036(3) 0.037(4) 0.000(3) 0.011(3) -0.002(3)
N17 0.141(8) 0.059(5) 0.042(5) 0.000(3) 0.012(5) 0.002(5)
N12 0.029(3) 0.036(3) 0.038(3) -0.003(2) -0.007(2) -0.001(2)
N13 0.043(4) 0.041(3) 0.063(4) 0.007(3) 0.005(3) -0.004(3)
N14 0.048(5) 0.073(5) 0.119(7) 0.020(5) -0.014(5) 0.008(4)
N3 0.031(3) 0.038(3) 0.033(3) -0.006(2) 0.006(2) -0.010(2)
N4 0.035(3) 0.037(3) 0.039(3) -0.002(3) -0.004(3) -0.009(2)
N5 0.076(5) 0.072(5) 0.044(4) 0.020(4) 0.015(4) 0.021(4)
N18 0.049(5) 0.085(5) 0.088(6) -0.016(4) 0.028(4) -0.013(4)
N19 0.043(4) 0.042(3) 0.044(4) -0.001(3) 0.008(3) -0.011(3)
N20 0.038(4) 0.056(4) 0.067(4) -0.018(3) 0.017(3) -0.014(3)

loop_
_atom_type_symbol
_atom_type_description
_atom_type_scat_dispersion_real
_atom_type_scat_dispersion_imag
_atom_type_scat_source
C C 0.0033 0.0016 'International Tables Vol C Tables 4.2.6.8 and 6.1.1.4'
H H 0.0000 0.0000 'International Tables Vol C Tables 4.2.6.8 and 6.1.1.4'
N N 0.0061 0.0033 'International Tables Vol C Tables 4.2.6.8 and 6.1.1.4'
Cu Cu 0.3201 1.2651 'International Tables Vol C Tables 4.2.6.8 and 6.1.1.4'

loop_
_geom_angle_atom_site_label_1
_geom_angle_atom_site_label_2
_geom_angle_atom_site_label_3
_geom_angle
_geom_angle_site_symmetry_1
_geom_angle_site_symmetry_3
_geom_angle_publ_flag
N15 Cu2 N6 165.0(2) . . ?
N15 Cu2 N12 79.0(2) . . ?
N6 Cu2 N12 98.0(2) . . ?
N15 Cu2 N3 94.0(2) . . ?
N6 Cu2 N3 87.9(2) . . ?
N12 Cu2 N3 172.3(2) . . ?
N15 Cu2 N18 103.9(3) . 1_455 ?
N6 Cu2 N18 91.0(3) . 1_455 ?
N12 Cu2 N18 96.3(2) . 1_455 ?
N3 Cu2 N18 88.4(2) . 1_455 ?
N1 Cu1 N2 85.5(3) . . ?
N1 Cu1 N9 177.6(3) . . ?
N2 Cu1 N9 93.1(3) . . ?
N1 Cu1 N6 90.2(3) . . ?
N2 Cu1 N6 160.8(3) . . ?
N9 Cu1 N6 90.5(2) . . ?
N20 Cu3 N9 93.5(3) . . ?
N20 Cu3 N15 170.5(3) . 3_556 ?
N9 Cu3 N15 93.4(2) . 3_556 ?
N20 Cu3 N12 94.9(3) . 3_556 ?
N9 Cu3 N12 171.6(2) . 3_556 ?
N15 Cu3 N12 78.4(2) 3_556 3_556 ?
N1 C1 C2 107.8(8) . . ?
N1 C1 H1A 110.1 . . ?
C2 C1 H1A 110.1 . . ?
N1 C1 H1B 110.1 . . ?
C2 C1 H1B 110.1 . . ?
H1A C1 H1B 108.5 . . ?
C1 C2 N2 109.8(8) . . ?
C1 C2 H2A 109.7 . . ?
N2 C2 H2A 109.7 . . ?
C1 C2 H2B 109.7 . . ?
N2 C2 H2B 109.7 . . ?
H2A C2 H2B 108.2 . . ?
C4 C3 N1 113.3(10) . . ?
C4 C3 H3A 108.9 . . ?
N1 C3 H3A 108.9 . . ?
C4 C3 H3B 108.9 . . ?
N1 C3 H3B 108.9 . . ?
H3A C3 H3B 107.7 . . ?
C3 C4 H4A 109.5 . . ?
C3 C4 H4B 109.5 . . ?
H4A C4 H4B 109.5 . . ?
C3 C4 H4C 109.5 . . ?
H4A C4 H4C 109.5 . . ?
H4B C4 H4C 109.5 . . ?
N2 C5 C6 114.0(10) . . ?
N2 C5 H5A 108.8 . . ?
C6 C5 H5A 108.8 . . ?
N2 C5 H5B 108.8 . . ?
C6 C5 H5B 108.8 . . ?
H5A C5 H5B 107.7 . . ?
C5 C6 H6A 109.5 . . ?
C5 C6 H6B 109.5 . . ?
H6A C6 H6B 109.5 . . ?
C5 C6 H6C 109.5 . . ?
H6A C6 H6C 109.5 . . ?
H6B C6 H6C 109.5 . . ?
C1 N1 C3 111.7(8) . . ?
C1 N1 Cu1 109.6(6) . . ?
C3 N1 Cu1 112.9(6) . . ?
C1 N1 H1 107.5 . . ?
C3 N1 H1 107.5 . . ?
Cu1 N1 H1 107.5 . . ?
C5 N2 C2 115.8(8) . . ?
C5 N2 Cu1 119.8(6) . . ?
C2 N2 Cu1 103.0(6) . . ?
C5 N2 H2 105.7 . . ?
C2 N2 H2 105.7 . . ?
Cu1 N2 H2 105.7 . . ?
N7 N6 Cu2 124.6(5) . . ?
N7 N6 Cu1 125.9(5) . . ?
Cu2 N6 Cu1 109.6(3) . . ?
N8 N7 N6 178.5(9) . . ?
N10 N9 Cu3 122.4(5) . . ?
N10 N9 Cu1 122.6(4) . . ?
Cu3 N9 Cu1 114.1(3) . . ?
N11 N10 N9 178.4(8) . . ?
N16 N15 Cu2 129.2(5) . . ?
N16 N15 Cu3 121.7(4) . 3_556 ?
Cu2 N15 Cu3 102.1(3) . 3_556 ?
N17 N16 N15 177.2(8) . . ?
N13 N12 Cu3 118.5(5) . 3_556 ?
N13 N12 Cu2 120.7(5) . . ?
Cu3 N12 Cu2 100.3(2) 3_556 . ?
N14 N13 N12 178.5(8) . . ?
N4 N3 Cu2 119.4(4) . . ?
N5 N4 N3 179.0(7) 4_566 . ?
N19 N18 Cu2 136.1(6) . 1_655 ?
N18 N19 N20 175.6(7) . . ?
N19 N20 Cu3 125.5(5) . . ?

loop_
_geom_bond_atom_site_label_1
_geom_bond_atom_site_label_2
_geom_bond_distance
_geom_bond_site_symmetry_2
_geom_bond_publ_flag
Cu2 N15 1.983(5) . ?
Cu2 N6 1.985(6) . ?
Cu2 N12 2.024(5) . ?
Cu2 N3 2.025(5) . ?
Cu2 N18 2.465(8) 1_455 ?
Cu1 N1 2.019(7) . ?
Cu1 N2 2.021(6) . ?
Cu1 N9 2.027(5) . ?
Cu1 N6 2.029(6) . ?
Cu3 N20 1.948(6) . ?
Cu3 N9 1.999(5) . ?
Cu3 N15 2.011(5) 3_556 ?
Cu3 N12 2.023(5) 3_556 ?
C1 N1 1.441(11) . ?
C1 C2 1.444(14) . ?
C1 H1A 0.9700 . ?
C1 H1B 0.9700 . ?
C2 N2 1.548(12) . ?
C2 H2A 0.9700 . ?
C2 H2B 0.9700 . ?
C3 C4 1.457(15) . ?
C3 N1 1.616(13) . ?
C3 H3A 0.9700 . ?
C3 H3B 0.9700 . ?
C4 H4A 0.9600 . ?
C4 H4B 0.9600 . ?
C4 H4C 0.9600 . ?
C5 N2 1.419(12) . ?
C5 C6 1.516(15) . ?
C5 H5A 0.9700 . ?
C5 H5B 0.9700 . ?
C6 H6A 0.9600 . ?
C6 H6B 0.9600 . ?
C6 H6C 0.9600 . ?
N1 H1 0.9100 . ?
N2 H2 0.9100 . ?
N6 N7 1.207(8) . ?
N7 N8 1.137(9) . ?
N9 N10 1.183(7) . ?
N10 N11 1.138(8) . ?
N15 N16 1.212(8) . ?
N15 Cu3 2.011(5) 3_556 ?
N16 N17 1.139(9) . ?
N12 N13 1.214(8) . ?
N12 Cu3 2.023(5) 3_556 ?
N13 N14 1.164(9) . ?
N3 N4 1.191(7) . ?
N4 N5 1.137(8) 4_566 ?
N5 N4 1.137(8) 4_565 ?
N18 N19 1.165(8) . ?
N18 Cu2 2.465(8) 1_655 ?
N19 N20 1.197(8) . ?
